data_7217736
loop_
_publ_author_name
'Laube, Markus'
'Tondera, Christoph'
'Sharma, Sai Kiran'
'Bechmann, Nicole'
'Pietzsch, Franz Jacob'
'Pigorsch, Arne'
'K\"ockerling, Martin'
'Wuest, Frank'
'Pietzsch, Jens'
'Kniess, Torsten'

_publ_section_title
;
 2,3-Diaryl-substituted Indole based COX-2 Inhibitors as Leads for Imaging
 Tracer Development
;
_journal_name_full 'RSC Advances'
_journal_paper_doi 10.1039/C4RA05650G
_journal_year 2014
_chemical_formula_moiety 'C22 H18 F N O4 S'
_chemical_formula_sum 'C22 H18 F N O4 S'
_chemical_formula_weight 411.43
_chemical_melting_point 469.0(10)
_chemical_name_systematic
;
N-(2-(4-Fluorobenzoyl)-4-methylphenyl)-4-(methylsulfonyl)benzamide
;
_space_group_IT_number 14
_symmetry_cell_setting monoclinic
_symmetry_space_group_name_Hall '-P 2ybc'
_symmetry_space_group_name_H-M 'P 1 21/c 1'
_atom_sites_solution_hydrogens geom
_atom_sites_solution_primary direct
_atom_sites_solution_secondary difmap
_audit_creation_method 'ct.exe (M. K\"ockerling, 1996)'
_cell_angle_alpha 90.00
_cell_angle_beta 94.875(3)
_cell_angle_gamma 90.00
_cell_formula_units_Z 4
_cell_length_a 13.4778(7)
_cell_length_b 5.3885(3)
_cell_length_c 26.674(1)
_cell_measurement_reflns_used 5798
_cell_measurement_temperature 173(2)
_cell_measurement_theta_max 31.35
_cell_measurement_theta_min 3.03
_cell_volume 1930.19(16)
_computing_cell_refinement 'Bruker SAINT'
_computing_data_collection 'Bruker APEX2'
_computing_data_reduction 'Bruker SAINT'
_computing_molecular_graphics 'Bruker SHELXTL'
_computing_publication_material 'Bruker SHELXTL'
_computing_structure_refinement 'SHELXL-97 (Sheldrick, 2008)'
_computing_structure_solution 'SHELXS-97 (Sheldrick, 2008)'
_diffrn_ambient_temperature 173(2)
_diffrn_measured_fraction_theta_full 0.988
_diffrn_measured_fraction_theta_max 0.988
_diffrn_measurement_device_type 'Bruker APEX-X8 CCD'
_diffrn_measurement_method '\f and \w scans'
_diffrn_radiation_monochromator graphite
_diffrn_radiation_source 'fine-focus sealed tube'
_diffrn_radiation_type MoK\a
_diffrn_radiation_wavelength 0.71073
_diffrn_reflns_av_R_equivalents 0.0349
_diffrn_reflns_av_sigmaI/netI 0.0363
_diffrn_reflns_limit_h_max 20
_diffrn_reflns_limit_h_min -20
_diffrn_reflns_limit_k_max 7
_diffrn_reflns_limit_k_min -8
_diffrn_reflns_limit_l_max 37
_diffrn_reflns_limit_l_min -40
_diffrn_reflns_number 25185
_diffrn_reflns_theta_full 32.64
_diffrn_reflns_theta_max 32.64
_diffrn_reflns_theta_min 2.25
_exptl_absorpt_coefficient_mu 0.207
_exptl_absorpt_correction_T_max 0.9618
_exptl_absorpt_correction_T_min 0.9127
_exptl_absorpt_correction_type multi-scan
_exptl_absorpt_process_details 'Bruker-Nonius SADABS'
_exptl_crystal_colour colourless
_exptl_crystal_density_diffrn 1.416
_exptl_crystal_density_method 'not measured'
_exptl_crystal_description plate
_exptl_crystal_F_000 856
_exptl_crystal_size_max 0.45
_exptl_crystal_size_mid 0.27
_exptl_crystal_size_min 0.19
_refine_diff_density_max 0.301
_refine_diff_density_min -0.467
_refine_diff_density_rms 0.055
_refine_ls_extinction_method none
_refine_ls_goodness_of_fit_ref 1.067
_refine_ls_hydrogen_treatment constr
_refine_ls_matrix_type full
_refine_ls_number_parameters 262
_refine_ls_number_reflns 6986
_refine_ls_number_restraints 0
_refine_ls_restrained_S_all 1.067
_refine_ls_R_factor_all 0.0704
_refine_ls_R_factor_gt 0.0437
_refine_ls_shift/su_max 0.001
_refine_ls_shift/su_mean 0.000
_refine_ls_structure_factor_coef Fsqd
_refine_ls_weighting_details 'calc w=1/[\s^2^(Fo^2^)+(0.0676P)^2^+0.1280P] where P=(Fo^2^+2Fc^2^)/3'
_refine_ls_weighting_scheme calc
_refine_ls_wR_factor_gt 0.1173
_refine_ls_wR_factor_ref 0.1324
_reflns_number_gt 4820
_reflns_number_total 6986
_reflns_threshold_expression >2sigma(I)
_cod_data_source_file c4ra05650g2.cif
_cod_data_source_block ML1510
_cod_depositor_comments
;
The following automatic conversions were performed:

'_chemical_melting_point' value '468-470' was changed to '469.0(10)'
- the average value was taken and precision was estimated.

Automatic conversion script
Id: cif_fix_values 2281 2013-09-26 08:29:07Z andrius 
;
_cod_original_cell_volume 1930.2(2)
_cod_database_code 7217736

loop_
_symmetry_equiv_pos_as_xyz
'x, y, z'
'-x, y+1/2, -z+1/2'
'-x, -y, -z'
'x, -y-1/2, z-1/2'

loop_
_atom_site_label
_atom_site_type_symbol
_atom_site_fract_x
_atom_site_fract_y
_atom_site_fract_z
_atom_site_U_iso_or_equiv
_atom_site_adp_type
_atom_site_occupancy
_atom_site_symmetry_multiplicity
_atom_site_calc_flag
_atom_site_refinement_flags
S1 S 0.34621(2) -0.00237(6) 0.216427(13) 0.02982(10) Uani 1 1 d .
O1 O 0.36571(8) 0.25272(19) 0.22943(5) 0.0456(3) Uani 1 1 d .
O2 O 0.39314(7) -0.1063(2) 0.17476(4) 0.0434(3) Uani 1 1 d .
C1 C 0.37608(11) -0.1866(3) 0.26960(6) 0.0378(3) Uani 1 1 d .
H1A H 0.4478 -0.1770 0.2791 0.057 Uiso 1 1 calc R
H1B H 0.3574 -0.3592 0.2620 0.057 Uiso 1 1 calc R
H1C H 0.3397 -0.1267 0.2975 0.057 Uiso 1 1 calc R
C2 C 0.21630(9) -0.0361(2) 0.20346(5) 0.0262(2) Uani 1 1 d .
C3 C 0.15269(10) 0.1433(2) 0.21972(5) 0.0299(3) Uani 1 1 d .
H3A H 0.1783 0.2800 0.2393 0.036 Uiso 1 1 calc R
C4 C 0.05152(10) 0.1210(2) 0.20716(5) 0.0288(3) Uani 1 1 d .
H4A H 0.0074 0.2433 0.2181 0.035 Uiso 1 1 calc R
C5 C 0.01353(9) -0.0795(2) 0.17853(4) 0.0251(2) Uani 1 1 d .
C6 C 0.07863(10) -0.2585(2) 0.16285(5) 0.0292(3) Uani 1 1 d .
H6A H 0.0533 -0.3959 0.1435 0.035 Uiso 1 1 calc R
C7 C 0.18014(10) -0.2375(2) 0.17535(5) 0.0305(3) Uani 1 1 d .
H7A H 0.2245 -0.3601 0.1647 0.037 Uiso 1 1 calc R
C8 C -0.09763(9) -0.0868(2) 0.16723(5) 0.0266(2) Uani 1 1 d .
O3 O -0.15085(7) 0.06915(19) 0.18416(4) 0.0362(2) Uani 1 1 d .
N1 N -0.13133(8) -0.2803(2) 0.13764(4) 0.0286(2) Uani 1 1 d .
H1D H -0.0849 -0.3772 0.1271 0.034 Uiso 1 1 calc R
C9 C -0.22935(9) -0.3472(2) 0.12164(4) 0.0260(2) Uani 1 1 d .
C10 C -0.24491(9) -0.5524(2) 0.08880(5) 0.0265(2) Uani 1 1 d .
C11 C -0.34271(9) -0.6353(3) 0.07729(5) 0.0304(3) Uani 1 1 d .
H11A H -0.3535 -0.7792 0.0570 0.037 Uiso 1 1 calc R
C12 C -0.42448(10) -0.5149(3) 0.09445(5) 0.0342(3) Uani 1 1 d .
C13 C -0.40670(10) -0.3044(3) 0.12333(6) 0.0371(3) Uani 1 1 d .
H13A H -0.4617 -0.2142 0.1339 0.045 Uiso 1 1 calc R
C14 C -0.31141(10) -0.2206(3) 0.13730(5) 0.0328(3) Uani 1 1 d .
H14A H -0.3019 -0.0764 0.1576 0.039 Uiso 1 1 calc R
C15 C -0.52788(11) -0.6158(4) 0.08257(7) 0.0515(4) Uani 1 1 d .
H15A H -0.5760 -0.5076 0.0974 0.077 Uiso 1 1 calc R
H15B H -0.5320 -0.7832 0.0966 0.077 Uiso 1 1 calc R
H15C H -0.5430 -0.6223 0.0460 0.077 Uiso 1 1 calc R
C16 C -0.16132(9) -0.6841(2) 0.06778(5) 0.0270(2) Uani 1 1 d .
O4 O -0.07465(7) -0.66123(19) 0.08572(4) 0.0347(2) Uani 1 1 d .
C17 C -0.17935(9) -0.8487(2) 0.02278(5) 0.0265(2) Uani 1 1 d .
C18 C -0.11686(9) -1.0539(2) 0.01959(5) 0.0300(3) Uani 1 1 d .
H18A H -0.0673 -1.0874 0.0462 0.036 Uiso 1 1 calc R
C19 C -0.12641(11) -1.2086(3) -0.02184(5) 0.0352(3) Uani 1 1 d .
H19A H -0.0850 -1.3502 -0.0238 0.042 Uiso 1 1 calc R
C20 C -0.19748(11) -1.1519(3) -0.06010(5) 0.0366(3) Uani 1 1 d .
C21 C -0.25886(11) -0.9483(3) -0.05936(5) 0.0361(3) Uani 1 1 d .
H21A H -0.3065 -0.9134 -0.0868 0.043 Uiso 1 1 calc R
C22 C -0.24909(10) -0.7957(3) -0.01753(5) 0.0320(3) Uani 1 1 d .
H22A H -0.2903 -0.6533 -0.0162 0.038 Uiso 1 1 calc R
F1 F -0.20718(8) -1.30316(18) -0.10066(3) 0.0541(3) Uani 1 1 d .

loop_
_atom_site_aniso_label
_atom_site_aniso_U_11
_atom_site_aniso_U_22
_atom_site_aniso_U_33
_atom_site_aniso_U_23
_atom_site_aniso_U_13
_atom_site_aniso_U_12
S1 0.02832(16) 0.02753(17) 0.03379(18) -0.00451(12) 0.00373(12) -0.00341(11)
O1 0.0380(6) 0.0277(5) 0.0703(8) -0.0057(5) 0.0004(5) -0.0086(4)
O2 0.0316(5) 0.0609(7) 0.0390(6) -0.0090(5) 0.0105(4) -0.0004(5)
C1 0.0393(8) 0.0367(7) 0.0365(7) -0.0041(6) -0.0030(6) 0.0029(6)
C2 0.0274(6) 0.0251(6) 0.0263(6) -0.0011(4) 0.0039(4) -0.0007(4)
C3 0.0352(7) 0.0254(6) 0.0295(6) -0.0072(5) 0.0048(5) -0.0020(5)
C4 0.0340(7) 0.0247(6) 0.0285(6) -0.0052(5) 0.0067(5) 0.0029(4)
C5 0.0292(6) 0.0239(5) 0.0225(5) 0.0011(4) 0.0042(4) 0.0010(4)
C6 0.0301(6) 0.0249(6) 0.0328(6) -0.0083(5) 0.0026(5) -0.0009(4)
C7 0.0299(6) 0.0259(6) 0.0361(7) -0.0079(5) 0.0048(5) 0.0013(4)
C8 0.0303(6) 0.0263(6) 0.0238(5) 0.0016(5) 0.0056(5) 0.0016(4)
O3 0.0343(5) 0.0324(5) 0.0424(6) -0.0075(4) 0.0056(4) 0.0067(4)
N1 0.0243(5) 0.0321(6) 0.0295(5) -0.0067(4) 0.0036(4) 0.0026(4)
C9 0.0239(6) 0.0294(6) 0.0251(6) 0.0028(5) 0.0034(4) 0.0010(4)
C10 0.0236(5) 0.0305(6) 0.0258(6) 0.0026(5) 0.0037(4) 0.0014(4)
C11 0.0247(6) 0.0349(7) 0.0315(6) 0.0038(5) 0.0009(5) -0.0007(5)
C12 0.0226(6) 0.0426(8) 0.0374(7) 0.0082(6) 0.0032(5) 0.0017(5)
C13 0.0266(6) 0.0437(8) 0.0422(8) 0.0069(6) 0.0095(6) 0.0096(5)
C14 0.0296(6) 0.0345(7) 0.0350(7) -0.0003(5) 0.0075(5) 0.0061(5)
C15 0.0240(7) 0.0610(11) 0.0693(11) 0.0028(9) 0.0022(7) -0.0017(6)
C16 0.0256(6) 0.0289(6) 0.0267(6) -0.0005(5) 0.0023(4) 0.0001(4)
O4 0.0238(4) 0.0430(5) 0.0369(5) -0.0130(4) 0.0002(4) 0.0023(4)
C17 0.0267(6) 0.0271(6) 0.0263(6) -0.0007(5) 0.0046(5) -0.0031(4)
C18 0.0277(6) 0.0325(6) 0.0303(6) 0.0000(5) 0.0058(5) -0.0020(5)
C19 0.0399(7) 0.0288(6) 0.0383(7) -0.0030(5) 0.0121(6) -0.0026(5)
C20 0.0456(8) 0.0347(7) 0.0304(7) -0.0090(5) 0.0089(6) -0.0137(6)
C21 0.0406(8) 0.0394(7) 0.0276(6) -0.0016(5) -0.0012(5) -0.0072(6)
C22 0.0334(7) 0.0309(6) 0.0311(7) -0.0005(5) 0.0004(5) -0.0027(5)
F1 0.0733(7) 0.0500(6) 0.0392(5) -0.0201(4) 0.0059(5) -0.0095(5)

loop_
_atom_type_symbol
_atom_type_description
_atom_type_scat_dispersion_real
_atom_type_scat_dispersion_imag
_atom_type_scat_source
C C 0.0033 0.0016 'International Tables Vol C Tables 4.2.6.8 and 6.1.1.4'
H H 0.0000 0.0000 'International Tables Vol C Tables 4.2.6.8 and 6.1.1.4'
N N 0.0061 0.0033 'International Tables Vol C Tables 4.2.6.8 and 6.1.1.4'
O O 0.0106 0.0060 'International Tables Vol C Tables 4.2.6.8 and 6.1.1.4'
F F 0.0171 0.0103 'International Tables Vol C Tables 4.2.6.8 and 6.1.1.4'
S S 0.1246 0.1234 'International Tables Vol C Tables 4.2.6.8 and 6.1.1.4'

loop_
_geom_angle_atom_site_label_1
_geom_angle_atom_site_label_2
_geom_angle_atom_site_label_3
_geom_angle
O1 S1 O2 118.41(7)
O1 S1 C1 108.80(7)
O2 S1 C1 108.64(7)
O1 S1 C2 107.69(6)
O2 S1 C2 107.61(6)
C1 S1 C2 104.87(7)
S1 C1 H1A 109.5
S1 C1 H1B 109.5
H1A C1 H1B 109.5
S1 C1 H1C 109.5
H1A C1 H1C 109.5
H1B C1 H1C 109.5
C7 C2 C3 121.19(12)
C7 C2 S1 118.98(9)
C3 C2 S1 119.78(9)
C4 C3 C2 119.16(11)
C4 C3 H3A 120.4
C2 C3 H3A 120.4
C3 C4 C5 120.61(11)
C3 C4 H4A 119.7
C5 C4 H4A 119.7
C6 C5 C4 119.32(11)
C6 C5 C8 124.36(11)
C4 C5 C8 116.31(11)
C7 C6 C5 120.39(11)
C7 C6 H6A 119.8
C5 C6 H6A 119.8
C2 C7 C6 119.32(11)
C2 C7 H7A 120.3
C6 C7 H7A 120.3
O3 C8 N1 124.47(12)
O3 C8 C5 121.09(12)
N1 C8 C5 114.44(10)
C8 N1 C9 129.26(11)
C8 N1 H1D 115.4
C9 N1 H1D 115.4
C14 C9 N1 122.34(12)
C14 C9 C10 119.23(11)
N1 C9 C10 118.42(11)
C11 C10 C9 118.15(11)
C11 C10 C16 119.74(12)
C9 C10 C16 122.08(11)
C12 C11 C10 122.47(13)
C12 C11 H11A 118.8
C10 C11 H11A 118.8
C13 C12 C11 117.55(12)
C13 C12 C15 121.89(13)
C11 C12 C15 120.54(14)
C12 C13 C14 122.14(12)
C12 C13 H13A 118.9
C14 C13 H13A 118.9
C13 C14 C9 120.15(13)
C13 C14 H14A 119.9
C9 C14 H14A 119.9
C12 C15 H15A 109.5
C12 C15 H15B 109.5
H15A C15 H15B 109.5
C12 C15 H15C 109.5
H15A C15 H15C 109.5
H15B C15 H15C 109.5
O4 C16 C10 122.16(11)
O4 C16 C17 117.11(11)
C10 C16 C17 120.73(11)
C22 C17 C18 119.00(12)
C22 C17 C16 123.35(11)
C18 C17 C16 117.42(11)
C19 C18 C17 120.71(13)
C19 C18 H18A 119.6
C17 C18 H18A 119.6
C20 C19 C18 118.18(13)
C20 C19 H19A 120.9
C18 C19 H19A 120.9
F1 C20 C19 118.35(13)
F1 C20 C21 118.36(13)
C19 C20 C21 123.29(12)
C20 C21 C22 118.01(13)
C20 C21 H21A 121.0
C22 C21 H21A 121.0
C21 C22 C17 120.76(13)
C21 C22 H22A 119.6
C17 C22 H22A 119.6

loop_
_geom_bond_atom_site_label_1
_geom_bond_atom_site_label_2
_geom_bond_distance
S1 O1 1.4364(10)
S1 O2 1.4380(11)
S1 C1 1.7498(15)
S1 C2 1.7651(13)
C1 H1A 0.9800
C1 H1B 0.9800
C1 H1C 0.9800
C2 C7 1.3842(17)
C2 C3 1.3859(17)
C3 C4 1.3814(18)
C3 H3A 0.9500
C4 C5 1.3949(17)
C4 H4A 0.9500
C5 C6 1.3920(17)
C5 C8 1.5035(17)
C6 C7 1.3850(18)
C6 H6A 0.9500
C7 H7A 0.9500
C8 O3 1.2165(15)
C8 N1 1.3620(16)
N1 C9 1.4006(16)
N1 H1D 0.8800
C9 C14 1.3934(17)
C9 C10 1.4154(18)
C10 C11 1.4009(17)
C10 C16 1.4814(17)
C11 C12 1.3895(18)
C11 H11A 0.9500
C12 C13 1.380(2)
C12 C15 1.504(2)
C13 C14 1.382(2)
C13 H13A 0.9500
C14 H14A 0.9500
C15 H15A 0.9800
C15 H15B 0.9800
C15 H15C 0.9800
C16 O4 1.2304(15)
C16 C17 1.4955(17)
C17 C22 1.3961(18)
C17 C18 1.3969(18)
C18 C19 1.3813(19)
C18 H18A 0.9500
C19 C20 1.373(2)
C19 H19A 0.9500
C20 F1 1.3518(15)
C20 C21 1.375(2)
C21 C22 1.3832(19)
C21 H21A 0.9500
C22 H22A 0.9500
